data_7124662
loop_
_publ_author_name
'Puttreddy, Rakesh'
'Beyeh, Ngong Kodiah'
'Kalenius, Elina'
'Ras, Robin H. A.'
'Rissanen, Kari'

_publ_section_title
;
 2-Methylresorcinarene: a very high packing coefficient in a mono-anion
 based dimeric capsule and the X-ray crystal structure of the tetra-anion.
;
_journal_issue 52
_journal_name_full 'Chemical communications (Cambridge, England)'
_journal_page_first 8115
_journal_page_last 8118
_journal_paper_doi 10.1039/c6cc03289c
_journal_volume 52
_journal_year 2016
_chemical_formula_moiety 'C H4 O, H2 O, C40 H47 O8, C3 H8 N'
_chemical_formula_sum 'C44 H61 N O10'
_chemical_formula_weight 763.93
_space_group_crystal_system triclinic
_space_group_IT_number 2
_space_group_name_Hall '-P 1'
_space_group_name_H-M_alt 'P -1'
_atom_sites_solution_hydrogens mixed
_audit_creation_date 2016-01-30
_audit_creation_method
;
Olex2 1.2
(compiled 2015.09.30 svn.r3233 for OlexSys, GUI svn.r5103)
;
_audit_update_record
;
2016-04-10 deposited with the CCDC.
2016-05-25 downloaded from the CCDC.
;
_cell_angle_alpha 106.375(6)
_cell_angle_beta 96.145(5)
_cell_angle_gamma 108.074(6)
_cell_formula_units_Z 2
_cell_length_a 12.0803(7)
_cell_length_b 12.3966(9)
_cell_length_c 14.4830(10)
_cell_measurement_reflns_used 2400
_cell_measurement_temperature 120
_cell_measurement_theta_max 28.0830
_cell_measurement_theta_min 3.4470
_cell_volume 1932.7(3)
_computing_cell_refinement
;
CrysAlisPro, Agilent Technologies,
Version 1.171.37.35 (release 13-08-2014 CrysAlis171 .NET)
(compiled Aug 13 2014,18:06:01)
;
_computing_data_collection
;
CrysAlisPro, Agilent Technologies,
Version 1.171.37.35 (release 13-08-2014 CrysAlis171 .NET)
(compiled Aug 13 2014,18:06:01)
;
_computing_data_reduction
;
CrysAlisPro, Agilent Technologies,
Version 1.171.37.35 (release 13-08-2014 CrysAlis171 .NET)
(compiled Aug 13 2014,18:06:01)
;
_computing_molecular_graphics 'Olex2 (Dolomanov et al., 2009)'
_computing_publication_material 'Olex2 (Dolomanov et al., 2009)'
_computing_structure_refinement 'ShelXL (Sheldrick, 2015)'
_computing_structure_solution 'ShelXT (Sheldrick, 2015)'
_diffrn_ambient_temperature 120
_diffrn_detector 'CCD plate'
_diffrn_detector_area_resol_mean 8.0053
_diffrn_detector_type Eos
_diffrn_measured_fraction_theta_full 0.998
_diffrn_measured_fraction_theta_max 0.998
_diffrn_measurement_details
;
#__ type_ start__ end____ width___ exp.time_
  1 omega    9.00   95.00   1.0000   75.0000
omega____ theta____ kappa____ phi______ frames
    -       23.0408   37.0000   30.0000 86

#__ type_ start__ end____ width___ exp.time_
  2 omega    6.00   65.00   1.0000   75.0000
omega____ theta____ kappa____ phi______ frames
    -       23.0408  -99.0000   60.0000 59

#__ type_ start__ end____ width___ exp.time_
  3 omega   -7.00   62.00   1.0000   75.0000
omega____ theta____ kappa____ phi______ frames
    -       23.0408   77.0000  -60.0000 69

#__ type_ start__ end____ width___ exp.time_
  4 omega  -14.00   64.00   1.0000   75.0000
omega____ theta____ kappa____ phi______ frames
    -       23.0408  -99.0000 -180.0000 78

#__ type_ start__ end____ width___ exp.time_
  5 omega   -3.00   77.00   1.0000   75.0000
omega____ theta____ kappa____ phi______ frames
    -       23.0408   19.0000 -180.0000 80

#__ type_ start__ end____ width___ exp.time_
  6 omega  -45.00    8.00   1.0000   75.0000
omega____ theta____ kappa____ phi______ frames
    -       23.0408  -37.0000 -150.0000 53
;
_diffrn_measurement_device 'four-circle diffractometer'
_diffrn_measurement_device_type 'SuperNova, Single source at offset, Eos'
_diffrn_measurement_method '\w scans'
_diffrn_orient_matrix_UB_11 -0.0020818000
_diffrn_orient_matrix_UB_12 0.0395973000
_diffrn_orient_matrix_UB_13 0.0453976000
_diffrn_orient_matrix_UB_21 -0.0199503000
_diffrn_orient_matrix_UB_22 -0.0492591000
_diffrn_orient_matrix_UB_23 0.0174134000
_diffrn_orient_matrix_UB_31 0.0599503000
_diffrn_orient_matrix_UB_32 0.0090062000
_diffrn_orient_matrix_UB_33 0.0191205000
_diffrn_radiation_monochromator mirror
_diffrn_radiation_probe x-ray
_diffrn_radiation_type MoK\a
_diffrn_radiation_wavelength 0.71073
_diffrn_reflns_av_R_equivalents 0.0602
_diffrn_reflns_av_unetI/netI 0.1094
_diffrn_reflns_Laue_measured_fraction_full 0.998
_diffrn_reflns_Laue_measured_fraction_max 0.998
_diffrn_reflns_limit_h_max 14
_diffrn_reflns_limit_h_min -14
_diffrn_reflns_limit_k_max 14
_diffrn_reflns_limit_k_min -14
_diffrn_reflns_limit_l_max 16
_diffrn_reflns_limit_l_min -17
_diffrn_reflns_number 13861
_diffrn_reflns_point_group_measured_fraction_full 0.998
_diffrn_reflns_point_group_measured_fraction_max 0.998
_diffrn_reflns_theta_full 25.250
_diffrn_reflns_theta_max 25.249
_diffrn_reflns_theta_min 3.159
_diffrn_source 'SuperNova (Mo) X-ray Source'
_exptl_absorpt_coefficient_mu 0.092
_exptl_absorpt_correction_T_max 1.00000
_exptl_absorpt_correction_T_min 0.84064
_exptl_absorpt_correction_type gaussian
_exptl_absorpt_process_details
;
CrysAlisPro, Agilent Technologies,
Version 1.171.37.35 (release 13-08-2014 CrysAlis171 .NET)
(compiled Aug 13 2014,18:06:01)
Empirical absorption correction using spherical harmonics,
 implemented in SCALE3 ABSPACK scaling algorithm.
Empirical absorption correction using spherical harmonics,
 implemented in SCALE3 ABSPACK scaling algorithm.
;
_exptl_crystal_colour orange
_exptl_crystal_colour_primary orange
_exptl_crystal_density_diffrn 1.313
_exptl_crystal_description block
_exptl_crystal_F_000 824
_exptl_crystal_size_max 0.151
_exptl_crystal_size_mid 0.0892
_exptl_crystal_size_min 0.0709
_refine_diff_density_max 0.395
_refine_diff_density_min -0.349
_refine_diff_density_rms 0.064
_refine_ls_extinction_method none
_refine_ls_goodness_of_fit_ref 1.022
_refine_ls_hydrogen_treatment mixed
_refine_ls_matrix_type full
_refine_ls_number_parameters 523
_refine_ls_number_reflns 6982
_refine_ls_number_restraints 0
_refine_ls_restrained_S_all 1.022
_refine_ls_R_factor_all 0.1218
_refine_ls_R_factor_gt 0.0662
_refine_ls_shift/su_max 0.000
_refine_ls_shift/su_mean 0.000
_refine_ls_structure_factor_coef Fsqd
_refine_ls_weighting_details 'w=1/[\s^2^(Fo^2^)+(0.0604P)^2^] where P=(Fo^2^+2Fc^2^)/3'
_refine_ls_weighting_scheme calc
_refine_ls_wR_factor_gt 0.1391
_refine_ls_wR_factor_ref 0.1666
_reflns_Friedel_coverage 0.000
_reflns_number_gt 4156
_reflns_number_total 6982
_reflns_threshold_expression 'I > 2\s(I)'
_cod_data_source_file c6cc03289c2.cif
_cod_data_source_block 1
_cod_original_cell_volume 1932.7(2)
_cod_database_code 7124662
_shelxl_version_number 2013-4
_chemical_oxdiff_formula 'C26 H16 O2'
_shelx_space_group_comment
;
The symmetry employed for this shelxl refinement is uniquely defined
by the following loop, which should always be used as a source of
symmetry information in preference to the above space-group names.
They are only intended as comments.
;
_reflns_odcompleteness_completeness 99.84
_reflns_odcompleteness_iscentric 1
_reflns_odcompleteness_theta 26.32
_olex2_refinement_description
;
1. Fixed Uiso
 At 1.2 times of:
  All C(H) groups, All C(H,H) groups, All N(H,H,H) groups
 At 1.5 times of:
  All C(H,H,H) groups, All O(H) groups, All O(H,H) groups
2.a Riding coordinates:
 O1W(H1WA,H1WB)
2.b Ternary CH refined with riding coordinates:
 C2A(H2A), C7(H7), C14(H14), C21(H21), C28(H28)
2.c Secondary CH2 refined with riding coordinates:
 C1A(H1AD,H1AE), C3A(H3AA,H3AB), C29(H29A,H29B), C31(H31A,H31B), C33(H33A,
 H33B), C35(H35A,H35B)
2.d Aromatic/amide H refined with riding coordinates:
 C2(H2), C9(H9), C16(H16), C23(H23)
2.e Idealised Me refined as rotating group:
 N1A(H1AA,H1AB,H1AC), C1S(H1SA,H1SB,H1SC), C30(H30A,H30B,H30C), C32(H32A,H32B,
 H32C), C34(H34A,H34B,H34C), C36(H36A,H36B,H36C), C37(H37A,H37B,H37C), C38(H38A,
 H38B,H38C), C39(H39A,H39B,H39C), C40(H40A,H40B,H40C)
2.f Idealised tetrahedral OH refined as rotating group:
 O1S(H1S), O11(H11), O13(H13), O18(H18), O25(H25)
;
_olex2_submission_special_instructions 'No special instructions were received'

loop_
_space_group_symop_operation_xyz
'x, y, z'
'-x, -y, -z'

loop_
_atom_site_label
_atom_site_type_symbol
_atom_site_fract_x
_atom_site_fract_y
_atom_site_fract_z
_atom_site_U_iso_or_equiv
_atom_site_adp_type
_atom_site_occupancy
_atom_site_site_symmetry_order
_atom_site_calc_flag
_atom_site_refinement_flags_posn
O1S O 0.0899(2) 0.2499(2) 0.6560(2) 0.0402(7) Uani 1 1 d .
H1S H 0.0593 0.1754 0.6446 0.060 Uiso 1 1 calc GR
O1W O 0.5234(2) 0.1771(2) 0.44928(18) 0.0380(7) Uani 1 1 d .
H1WA H 0.5644 0.1941 0.5069 0.057 Uiso 1 1 d R
H1WB H 0.5479 0.1354 0.4020 0.057 Uiso 1 1 d R
O4 O 0.6867(2) 0.6071(2) 0.22292(19) 0.0281(6) Uani 1 1 d .
H4 H 0.738(3) 0.666(4) 0.273(3) 0.055(13) Uiso 1 1 d .
O6 O 0.37119(18) 0.71568(19) 0.35581(16) 0.0252(5) Uani 1 1 d .
O11 O 0.58377(19) 0.0336(2) 0.26618(17) 0.0278(6) Uani 1 1 d .
H11 H 0.5177 -0.0171 0.2641 0.042 Uiso 1 1 calc GR
O13 O 0.74754(18) 0.4068(2) 0.22134(17) 0.0293(6) Uani 1 1 d .
H13 H 0.7271 0.4595 0.2062 0.044 Uiso 1 1 calc GR
O18 O 0.06282(19) -0.0099(2) 0.41388(16) 0.0254(5) Uani 1 1 d .
H18 H 0.0439 0.0516 0.4252 0.038 Uiso 1 1 calc GR
O20 O 0.38230(19) -0.1119(2) 0.29223(18) 0.0271(6) Uani 1 1 d .
H20 H 0.376(3) -0.164(4) 0.322(3) 0.059(14) Uiso 1 1 d .
O25 O 0.1995(2) 0.5913(2) 0.42855(18) 0.0347(6) Uani 1 1 d .
H25 H 0.2460 0.6237 0.3969 0.052 Uiso 1 1 calc GR
O27 O 0.0266(2) 0.2009(2) 0.45135(19) 0.0295(6) Uani 1 1 d .
H27 H 0.056(4) 0.237(5) 0.523(4) 0.11(2) Uiso 1 1 d .
N1A N 0.4089(2) 0.2748(3) 0.3430(2) 0.0336(7) Uani 1 1 d .
H1AA H 0.4356 0.2742 0.2865 0.040 Uiso 1 1 calc GR
H1AB H 0.3285 0.2362 0.3281 0.040 Uiso 1 1 calc GR
H1AC H 0.4443 0.2366 0.3750 0.040 Uiso 1 1 calc GR
C1 C 0.3269(3) 0.5284(3) 0.2272(2) 0.0216(7) Uani 1 1 d .
C1A C 0.5719(3) 0.4692(3) 0.4285(3) 0.0314(9) Uani 1 1 d .
H1AD H 0.5972 0.4708 0.3659 0.038 Uiso 1 1 calc R
H1AE H 0.6147 0.4273 0.4590 0.038 Uiso 1 1 calc R
C1S C 0.0341(4) 0.3139(4) 0.7294(3) 0.0526(12) Uani 1 1 d .
H1SA H -0.0521 0.2845 0.7041 0.079 Uiso 1 1 calc GR
H1SB H 0.0678 0.4005 0.7410 0.079 Uiso 1 1 calc GR
H1SC H 0.0501 0.2986 0.7914 0.079 Uiso 1 1 calc GR
C2 C 0.3682(3) 0.4485(3) 0.1679(2) 0.0206(7) Uani 1 1 d .
H2 H 0.3118 0.3729 0.1264 0.025 Uiso 1 1 calc R
C2A C 0.4392(3) 0.4026(3) 0.4081(2) 0.0280(8) Uani 1 1 d .
H2A H 0.3972 0.4428 0.3736 0.034 Uiso 1 1 calc R
C3 C 0.4880(3) 0.4719(3) 0.1652(2) 0.0203(7) Uani 1 1 d .
C3A C 0.3967(3) 0.4022(3) 0.5022(3) 0.0306(9) Uani 1 1 d .
H3AA H 0.4343 0.3584 0.5350 0.037 Uiso 1 1 calc R
H3AB H 0.3092 0.3598 0.4868 0.037 Uiso 1 1 calc R
C4 C 0.5673(3) 0.5838(3) 0.2280(2) 0.0224(8) Uani 1 1 d .
C5 C 0.5317(3) 0.6676(3) 0.2900(2) 0.0216(7) Uani 1 1 d .
C6 C 0.4099(3) 0.6387(3) 0.2919(2) 0.0230(8) Uani 1 1 d .
C7 C 0.5279(3) 0.3804(3) 0.0949(2) 0.0210(7) Uani 1 1 d .
H7 H 0.6086 0.4257 0.0869 0.025 Uiso 1 1 calc R
C8 C 0.5419(3) 0.2853(3) 0.1387(2) 0.0200(7) Uani 1 1 d .
C9 C 0.4496(3) 0.1760(3) 0.1194(2) 0.0199(7) Uani 1 1 d .
H9 H 0.3763 0.1618 0.0782 0.024 Uiso 1 1 calc R
C10 C 0.4581(3) 0.0861(3) 0.1566(2) 0.0192(7) Uani 1 1 d .
C11 C 0.5659(3) 0.1105(3) 0.2193(2) 0.0213(7) Uani 1 1 d .
C12 C 0.6632(3) 0.2176(3) 0.2394(2) 0.0217(7) Uani 1 1 d .
C13 C 0.6488(3) 0.3031(3) 0.1989(2) 0.0209(7) Uani 1 1 d .
C14 C 0.3555(3) -0.0328(3) 0.1303(2) 0.0225(8) Uani 1 1 d .
H14 H 0.3914 -0.0939 0.1358 0.027 Uiso 1 1 calc R
C15 C 0.2764(3) -0.0259(3) 0.2060(2) 0.0194(7) Uani 1 1 d .
C16 C 0.1874(3) 0.0233(3) 0.1993(2) 0.0215(7) Uani 1 1 d .
H16 H 0.1768 0.0530 0.1465 0.026 Uiso 1 1 calc R
C17 C 0.1141(3) 0.0308(3) 0.2661(2) 0.0199(7) Uani 1 1 d .
C18 C 0.1351(3) -0.0095(3) 0.3448(2) 0.0232(8) Uani 1 1 d .
C19 C 0.2250(3) -0.0560(3) 0.3577(2) 0.0208(7) Uani 1 1 d .
C20 C 0.2931(3) -0.0665(3) 0.2851(2) 0.0209(7) Uani 1 1 d .
C21 C 0.0147(3) 0.0810(3) 0.2528(2) 0.0215(7) Uani 1 1 d .
H21 H -0.0437 0.0506 0.2919 0.026 Uiso 1 1 calc R
C22 C 0.0631(3) 0.2181(3) 0.2974(2) 0.0221(8) Uani 1 1 d .
C23 C 0.1032(3) 0.2916(3) 0.2419(2) 0.0229(8) Uani 1 1 d .
H23 H 0.0995 0.2551 0.1740 0.027 Uiso 1 1 calc R
C24 C 0.1488(3) 0.4175(3) 0.2825(3) 0.0234(8) Uani 1 1 d .
C25 C 0.1535(3) 0.4684(3) 0.3819(3) 0.0263(8) Uani 1 1 d .
C26 C 0.1095(3) 0.3980(3) 0.4398(3) 0.0265(8) Uani 1 1 d .
C27 C 0.0671(3) 0.2740(3) 0.3961(2) 0.0232(8) Uani 1 1 d .
C28 C 0.1924(3) 0.4965(3) 0.2213(2) 0.0248(8) Uani 1 1 d .
H28 H 0.1804 0.5739 0.2524 0.030 Uiso 1 1 calc R
C29 C 0.1209(3) 0.4454(3) 0.1147(3) 0.0290(8) Uani 1 1 d .
H29A H 0.1326 0.3699 0.0804 0.035 Uiso 1 1 calc R
H29B H 0.0350 0.4257 0.1151 0.035 Uiso 1 1 calc R
C30 C 0.1573(3) 0.5328(4) 0.0584(3) 0.0447(11) Uani 1 1 d .
H30A H 0.1057 0.4985 -0.0076 0.067 Uiso 1 1 calc GR
H30B H 0.2403 0.5471 0.0527 0.067 Uiso 1 1 calc GR
H30C H 0.1493 0.6091 0.0937 0.067 Uiso 1 1 calc GR
C31 C 0.4448(3) 0.3252(3) -0.0081(2) 0.0240(8) Uani 1 1 d .
H31A H 0.3639 0.2804 -0.0022 0.029 Uiso 1 1 calc R
H31B H 0.4397 0.3913 -0.0319 0.029 Uiso 1 1 calc R
C32 C 0.4835(3) 0.2421(3) -0.0834(3) 0.0325(9) Uani 1 1 d .
H32A H 0.4267 0.2112 -0.1466 0.049 Uiso 1 1 calc GR
H32B H 0.4864 0.1747 -0.0617 0.049 Uiso 1 1 calc GR
H32C H 0.5629 0.2859 -0.0911 0.049 Uiso 1 1 calc GR
C33 C 0.2866(3) -0.0763(3) 0.0228(2) 0.0234(7) Uani 1 1 d .
H33A H 0.2448 -0.0209 0.0158 0.028 Uiso 1 1 calc R
H33B H 0.3443 -0.0725 -0.0209 0.028 Uiso 1 1 calc R
C34 C 0.1962(3) -0.2032(3) -0.0106(3) 0.0307(8) Uani 1 1 d .
H34A H 0.1554 -0.2252 -0.0790 0.046 Uiso 1 1 calc GR
H34B H 0.1378 -0.2075 0.0315 0.046 Uiso 1 1 calc GR
H34C H 0.2370 -0.2591 -0.0058 0.046 Uiso 1 1 calc GR
C35 C -0.0540(3) 0.0337(3) 0.1453(2) 0.0269(8) Uani 1 1 d .
H35A H -0.1159 0.0699 0.1408 0.032 Uiso 1 1 calc R
H35B H 0.0017 0.0597 0.1038 0.032 Uiso 1 1 calc R
C36 C -0.1133(3) -0.1029(3) 0.1050(3) 0.0389(10) Uani 1 1 d .
H36A H -0.1591 -0.1275 0.0377 0.058 Uiso 1 1 calc GR
H36B H -0.1668 -0.1297 0.1468 0.058 Uiso 1 1 calc GR
H36C H -0.0520 -0.1395 0.1045 0.058 Uiso 1 1 calc GR
C37 C 0.6223(3) 0.7903(3) 0.3530(2) 0.0286(8) Uani 1 1 d .
H37A H 0.5821 0.8373 0.3932 0.043 Uiso 1 1 calc GR
H37B H 0.6598 0.8327 0.3103 0.043 Uiso 1 1 calc GR
H37C H 0.6835 0.7797 0.3962 0.043 Uiso 1 1 calc GR
C38 C 0.7790(3) 0.2350(3) 0.3024(3) 0.0311(9) Uani 1 1 d .
H38A H 0.8442 0.2971 0.2911 0.047 Uiso 1 1 calc GR
H38B H 0.7938 0.1591 0.2850 0.047 Uiso 1 1 calc GR
H38C H 0.7746 0.2601 0.3719 0.047 Uiso 1 1 calc GR
C39 C 0.2500(3) -0.0899(3) 0.4474(2) 0.0279(8) Uani 1 1 d .
H39A H 0.2179 -0.1777 0.4297 0.042 Uiso 1 1 calc GR
H39B H 0.2121 -0.0541 0.4980 0.042 Uiso 1 1 calc GR
H39C H 0.3363 -0.0601 0.4728 0.042 Uiso 1 1 calc GR
C40 C 0.1094(3) 0.4538(3) 0.5462(3) 0.0388(9) Uani 1 1 d .
H40A H 0.0306 0.4173 0.5588 0.058 Uiso 1 1 calc GR
H40B H 0.1280 0.5406 0.5615 0.058 Uiso 1 1 calc GR
H40C H 0.1695 0.4401 0.5878 0.058 Uiso 1 1 calc GR

loop_
_atom_site_aniso_label
_atom_site_aniso_U_11
_atom_site_aniso_U_22
_atom_site_aniso_U_33
_atom_site_aniso_U_23
_atom_site_aniso_U_13
_atom_site_aniso_U_12
O1S 0.0364(15) 0.0251(15) 0.0496(18) 0.0068(14) 0.0065(12) 0.0040(12)
O1W 0.0441(15) 0.0399(16) 0.0269(15) 0.0025(12) 0.0006(11) 0.0210(13)
O4 0.0206(13) 0.0209(14) 0.0334(16) 0.0031(12) 0.0013(11) 0.0017(11)
O6 0.0324(13) 0.0170(13) 0.0253(14) 0.0037(11) 0.0086(10) 0.0099(10)
O11 0.0269(13) 0.0238(14) 0.0330(15) 0.0105(12) 0.0035(11) 0.0092(10)
O13 0.0228(13) 0.0218(14) 0.0363(16) 0.0076(12) -0.0012(10) 0.0029(10)
O18 0.0311(13) 0.0219(14) 0.0297(14) 0.0101(11) 0.0151(10) 0.0140(11)
O20 0.0282(13) 0.0285(15) 0.0384(16) 0.0209(13) 0.0141(11) 0.0174(11)
O25 0.0444(16) 0.0184(14) 0.0376(16) 0.0063(12) 0.0162(12) 0.0066(11)
O27 0.0387(15) 0.0231(14) 0.0284(16) 0.0109(12) 0.0118(11) 0.0095(11)
N1A 0.0390(18) 0.0287(18) 0.0274(18) 0.0024(14) 0.0023(13) 0.0123(14)
C1 0.0230(18) 0.0177(18) 0.025(2) 0.0089(15) 0.0054(14) 0.0064(14)
C1A 0.034(2) 0.039(2) 0.025(2) 0.0103(18) 0.0075(15) 0.0171(18)
C1S 0.042(3) 0.047(3) 0.054(3) 0.005(2) 0.014(2) 0.006(2)
C2 0.0198(17) 0.0147(18) 0.0216(19) 0.0052(15) 0.0013(13) 0.0003(13)
C2A 0.032(2) 0.026(2) 0.025(2) 0.0043(16) 0.0018(15) 0.0141(16)
C3 0.0233(18) 0.0168(18) 0.0194(19) 0.0075(15) 0.0031(13) 0.0045(14)
C3A 0.0291(19) 0.031(2) 0.032(2) 0.0106(18) 0.0076(15) 0.0114(16)
C4 0.0178(18) 0.0213(19) 0.025(2) 0.0103(16) 0.0018(14) 0.0016(14)
C5 0.0276(19) 0.0145(18) 0.0202(19) 0.0049(15) 0.0030(14) 0.0059(14)
C6 0.0288(19) 0.0174(19) 0.023(2) 0.0078(15) 0.0045(14) 0.0083(15)
C7 0.0187(17) 0.0181(18) 0.0220(19) 0.0041(15) 0.0059(13) 0.0028(14)
C8 0.0206(17) 0.0188(19) 0.0198(19) 0.0036(15) 0.0076(13) 0.0075(14)
C9 0.0180(17) 0.0215(19) 0.0193(19) 0.0056(15) 0.0051(13) 0.0068(14)
C10 0.0213(17) 0.0160(18) 0.0193(19) 0.0022(14) 0.0068(13) 0.0080(14)
C11 0.0264(18) 0.0189(19) 0.0213(19) 0.0050(15) 0.0077(14) 0.0122(15)
C12 0.0203(17) 0.0198(19) 0.0209(19) 0.0003(15) 0.0040(13) 0.0078(14)
C13 0.0203(17) 0.0167(18) 0.023(2) 0.0027(15) 0.0058(13) 0.0061(14)
C14 0.0241(18) 0.0183(19) 0.028(2) 0.0081(16) 0.0066(14) 0.0107(14)
C15 0.0171(17) 0.0109(17) 0.026(2) 0.0031(14) 0.0031(13) 0.0020(13)
C16 0.0254(18) 0.0146(18) 0.0215(19) 0.0080(15) 0.0027(14) 0.0021(14)
C17 0.0208(17) 0.0113(17) 0.0216(19) 0.0004(14) -0.0004(13) 0.0037(13)
C18 0.0240(18) 0.0150(18) 0.027(2) 0.0045(15) 0.0082(14) 0.0034(14)
C19 0.0214(18) 0.0156(18) 0.023(2) 0.0057(15) 0.0033(14) 0.0045(14)
C20 0.0197(17) 0.0123(17) 0.029(2) 0.0062(15) 0.0029(14) 0.0048(14)
C21 0.0214(18) 0.0176(18) 0.025(2) 0.0058(15) 0.0066(14) 0.0067(14)
C22 0.0210(17) 0.0180(18) 0.030(2) 0.0100(16) 0.0046(14) 0.0089(14)
C23 0.0202(17) 0.0226(19) 0.026(2) 0.0051(16) 0.0044(14) 0.0111(14)
C24 0.0228(18) 0.0200(19) 0.029(2) 0.0091(16) 0.0049(14) 0.0092(14)
C25 0.0263(19) 0.0167(19) 0.034(2) 0.0055(16) 0.0057(15) 0.0077(15)
C26 0.0285(19) 0.024(2) 0.029(2) 0.0076(16) 0.0111(15) 0.0113(16)
C27 0.0212(18) 0.0204(19) 0.030(2) 0.0093(16) 0.0080(14) 0.0087(14)
C28 0.0260(19) 0.0186(19) 0.031(2) 0.0099(16) 0.0057(15) 0.0087(15)
C29 0.0261(19) 0.027(2) 0.033(2) 0.0128(17) 0.0034(15) 0.0065(15)
C30 0.039(2) 0.047(3) 0.047(3) 0.028(2) 0.0006(18) 0.0050(19)
C31 0.0269(18) 0.0172(19) 0.026(2) 0.0082(16) 0.0012(14) 0.0055(14)
C32 0.041(2) 0.028(2) 0.025(2) 0.0062(17) 0.0064(16) 0.0099(17)
C33 0.0268(18) 0.0160(18) 0.024(2) 0.0047(15) 0.0058(14) 0.0057(14)
C34 0.034(2) 0.020(2) 0.032(2) 0.0051(17) 0.0065(16) 0.0059(16)
C35 0.0226(19) 0.024(2) 0.030(2) 0.0064(16) 0.0001(14) 0.0079(15)
C36 0.035(2) 0.028(2) 0.041(3) 0.0053(19) -0.0054(17) 0.0053(17)
C37 0.032(2) 0.0177(19) 0.028(2) 0.0014(16) 0.0022(15) 0.0053(15)
C38 0.0253(19) 0.025(2) 0.038(2) 0.0072(17) 0.0002(15) 0.0089(16)
C39 0.032(2) 0.023(2) 0.032(2) 0.0092(17) 0.0075(15) 0.0142(16)
C40 0.055(3) 0.025(2) 0.033(2) 0.0053(18) 0.0187(18) 0.0109(18)

loop_
_atom_type_symbol
_atom_type_description
_atom_type_scat_dispersion_real
_atom_type_scat_dispersion_imag
_atom_type_scat_source
C C 0.0033 0.0016 'International Tables Vol C Tables 4.2.6.8 and 6.1.1.4'
H H 0.0000 0.0000 'International Tables Vol C Tables 4.2.6.8 and 6.1.1.4'
N N 0.0061 0.0033 'International Tables Vol C Tables 4.2.6.8 and 6.1.1.4'
O O 0.0106 0.0060 'International Tables Vol C Tables 4.2.6.8 and 6.1.1.4'

loop_
_exptl_crystal_face_index_h
_exptl_crystal_face_index_k
_exptl_crystal_face_index_l
_exptl_crystal_face_perp_dist
_exptl_oxdiff_crystal_face_indexfrac_h
_exptl_oxdiff_crystal_face_indexfrac_k
_exptl_oxdiff_crystal_face_indexfrac_l
_exptl_oxdiff_crystal_face_x
_exptl_oxdiff_crystal_face_y
_exptl_oxdiff_crystal_face_z
16 -4 -10 0.0325 16.0000 -4.0000 -10.0000 -0.6457 -0.2963 0.7320
-14 4 14 0.0514 -14.0000 4.0000 14.0000 0.8231 0.3261 -0.5356
3 -1 19 0.0500 3.0000 -1.0000 19.0000 0.8167 0.3203 0.5341
-11 4 -13 0.0491 -11.0000 4.0000 -13.0000 -0.4089 -0.2040 -0.8720
-6 17 -8 0.0317 -6.0000 17.0000 -8.0000 0.3225 -0.8570 -0.3596
0 -17 6 0.0525 0.0000 -17.0000 6.0000 -0.4008 0.9419 -0.0384
14 -13 7 0.0382 14.0000 -13.0000 7.0000 -0.2261 0.4830 0.8561
10 10 -2 0.0395 10.0000 10.0000 -2.0000 0.2844 -0.7269 0.6513
-12 -7 0 0.0466 -12.0000 -7.0000 0.0000 -0.2522 0.5842 -0.7824
-9 -10 13 0.0286 -9.0000 -10.0000 13.0000 0.2129 0.8985 -0.3810
13 7 -9 0.0302 13.0000 7.0000 -9.0000 -0.1585 -0.7609 0.6703
-11 11 -13 0.0377 -11.0000 11.0000 -13.0000 -0.1317 -0.5488 -0.8090

loop_
_geom_angle_atom_site_label_1
_geom_angle_atom_site_label_2
_geom_angle_atom_site_label_3
_geom_angle
_geom_angle_site_symmetry_1
_geom_angle_site_symmetry_3
C1S O1S H1S 109.5 . .
H1WA O1W H1WB 113.7 . .
C4 O4 H4 115(3) . .
C11 O11 H11 109.5 . .
C13 O13 H13 109.5 . .
C18 O18 H18 109.5 . .
C20 O20 H20 118(3) . .
C25 O25 H25 109.5 . .
C27 O27 H27 117(3) . .
H1AA N1A H1AB 109.5 . .
H1AA N1A H1AC 109.5 . .
H1AB N1A H1AC 109.5 . .
C2A N1A H1AA 109.5 . .
C2A N1A H1AB 109.5 . .
C2A N1A H1AC 109.5 . .
C2 C1 C6 118.7(3) . .
C2 C1 C28 119.9(3) . .
C6 C1 C28 121.5(3) . .
H1AD C1A H1AE 108.2 . .
C2A C1A H1AD 109.7 . .
C2A C1A H1AE 109.7 . .
C2A C1A C3A 109.8(3) . 2_666
C3A C1A H1AD 109.7 2_666 .
C3A C1A H1AE 109.7 2_666 .
O1S C1S H1SA 109.5 . .
O1S C1S H1SB 109.5 . .
O1S C1S H1SC 109.5 . .
H1SA C1S H1SB 109.5 . .
H1SA C1S H1SC 109.5 . .
H1SB C1S H1SC 109.5 . .
C1 C2 H2 118.1 . .
C1 C2 C3 123.8(3) . .
C3 C2 H2 118.1 . .
N1A C2A C1A 109.8(3) . .
N1A C2A H2A 109.0 . .
N1A C2A C3A 108.9(3) . .
C1A C2A H2A 109.0 . .
C3A C2A C1A 111.2(3) . .
C3A C2A H2A 109.0 . .
C2 C3 C4 115.9(3) . .
C2 C3 C7 121.2(3) . .
C4 C3 C7 122.9(3) . .
C1A C3A H3AA 109.5 2_666 .
C1A C3A H3AB 109.5 2_666 .
C2A C3A C1A 110.5(3) . 2_666
C2A C3A H3AA 109.5 . .
C2A C3A H3AB 109.5 . .
H3AA C3A H3AB 108.1 . .
O4 C4 C3 115.3(3) . .
C5 C4 O4 121.5(3) . .
C5 C4 C3 123.2(3) . .
C4 C5 C6 118.9(3) . .
C4 C5 C37 120.4(3) . .
C6 C5 C37 120.7(3) . .
O6 C6 C1 119.5(3) . .
O6 C6 C5 121.0(3) . .
C1 C6 C5 119.5(3) . .
C3 C7 H7 107.0 . .
C3 C7 C31 111.2(2) . .
C8 C7 C3 111.5(3) . .
C8 C7 H7 107.0 . .
C8 C7 C31 112.9(3) . .
C31 C7 H7 107.0 . .
C9 C8 C7 121.8(3) . .
C9 C8 C13 116.6(3) . .
C13 C8 C7 121.5(3) . .
C8 C9 H9 117.9 . .
C8 C9 C10 124.1(3) . .
C10 C9 H9 117.9 . .
C9 C10 C11 116.8(3) . .
C9 C10 C14 121.6(3) . .
C11 C10 C14 121.6(3) . .
O11 C11 C10 123.0(3) . .
O11 C11 C12 115.3(3) . .
C10 C11 C12 121.7(3) . .
C11 C12 C38 119.0(3) . .
C13 C12 C11 118.4(3) . .
C13 C12 C38 122.6(3) . .
O13 C13 C8 121.9(3) . .
O13 C13 C12 115.8(3) . .
C12 C13 C8 122.4(3) . .
C10 C14 H14 106.6 . .
C10 C14 C15 110.3(3) . .
C10 C14 C33 112.3(3) . .
C15 C14 H14 106.6 . .
C15 C14 C33 113.8(3) . .
C33 C14 H14 106.6 . .
C16 C15 C14 121.3(3) . .
C20 C15 C14 120.6(3) . .
C20 C15 C16 118.0(3) . .
C15 C16 H16 118.5 . .
C17 C16 C15 123.0(3) . .
C17 C16 H16 118.5 . .
C16 C17 C18 116.9(3) . .
C16 C17 C21 120.7(3) . .
C18 C17 C21 122.3(3) . .
O18 C18 C17 121.1(3) . .
C19 C18 O18 115.8(3) . .
C19 C18 C17 123.0(3) . .
C18 C19 C20 117.5(3) . .
C18 C19 C39 121.1(3) . .
C20 C19 C39 121.4(3) . .
O20 C20 C15 117.6(3) . .
O20 C20 C19 120.9(3) . .
C15 C20 C19 121.4(3) . .
C17 C21 H21 106.6 . .
C17 C21 C35 112.4(3) . .
C22 C21 C17 110.6(2) . .
C22 C21 H21 106.6 . .
C22 C21 C35 113.5(2) . .
C35 C21 H21 106.6 . .
C23 C22 C21 122.1(3) . .
C27 C22 C21 120.4(3) . .
C27 C22 C23 117.4(3) . .
C22 C23 H23 118.8 . .
C22 C23 C24 122.5(3) . .
C24 C23 H23 118.8 . .
C23 C24 C28 121.9(3) . .
C25 C24 C23 117.6(3) . .
C25 C24 C28 120.4(3) . .
O25 C25 C24 121.7(3) . .
O25 C25 C26 116.4(3) . .
C24 C25 C26 121.9(3) . .
C25 C26 C40 121.7(3) . .
C27 C26 C25 117.8(3) . .
C27 C26 C40 120.5(3) . .
O27 C27 C22 117.5(3) . .
C26 C27 O27 119.8(3) . .
C26 C27 C22 122.6(3) . .
C1 C28 H28 106.4 . .
C24 C28 C1 111.0(2) . .
C24 C28 H28 106.4 . .
C24 C28 C29 113.6(3) . .
C29 C28 C1 112.4(3) . .
C29 C28 H28 106.4 . .
C28 C29 H29A 109.1 . .
C28 C29 H29B 109.1 . .
H29A C29 H29B 107.8 . .
C30 C29 C28 112.5(3) . .
C30 C29 H29A 109.1 . .
C30 C29 H29B 109.1 . .
C29 C30 H30A 109.5 . .
C29 C30 H30B 109.5 . .
C29 C30 H30C 109.5 . .
H30A C30 H30B 109.5 . .
H30A C30 H30C 109.5 . .
H30B C30 H30C 109.5 . .
C7 C31 H31A 108.7 . .
C7 C31 H31B 108.7 . .
H31A C31 H31B 107.6 . .
C32 C31 C7 114.4(3) . .
C32 C31 H31A 108.7 . .
C32 C31 H31B 108.7 . .
C31 C32 H32A 109.5 . .
C31 C32 H32B 109.5 . .
C31 C32 H32C 109.5 . .
H32A C32 H32B 109.5 . .
H32A C32 H32C 109.5 . .
H32B C32 H32C 109.5 . .
C14 C33 H33A 108.9 . .
C14 C33 H33B 108.9 . .
H33A C33 H33B 107.7 . .
C34 C33 C14 113.5(3) . .
C34 C33 H33A 108.9 . .
C34 C33 H33B 108.9 . .
C33 C34 H34A 109.5 . .
C33 C34 H34B 109.5 . .
C33 C34 H34C 109.5 . .
H34A C34 H34B 109.5 . .
H34A C34 H34C 109.5 . .
H34B C34 H34C 109.5 . .
C21 C35 H35A 109.0 . .
C21 C35 H35B 109.0 . .
H35A C35 H35B 107.8 . .
C36 C35 C21 113.1(3) . .
C36 C35 H35A 109.0 . .
C36 C35 H35B 109.0 . .
C35 C36 H36A 109.5 . .
C35 C36 H36B 109.5 . .
C35 C36 H36C 109.5 . .
H36A C36 H36B 109.5 . .
H36A C36 H36C 109.5 . .
H36B C36 H36C 109.5 . .
C5 C37 H37A 109.5 . .
C5 C37 H37B 109.5 . .
C5 C37 H37C 109.5 . .
H37A C37 H37B 109.5 . .
H37A C37 H37C 109.5 . .
H37B C37 H37C 109.5 . .
C12 C38 H38A 109.5 . .
C12 C38 H38B 109.5 . .
C12 C38 H38C 109.5 . .
H38A C38 H38B 109.5 . .
H38A C38 H38C 109.5 . .
H38B C38 H38C 109.5 . .
C19 C39 H39A 109.5 . .
C19 C39 H39B 109.5 . .
C19 C39 H39C 109.5 . .
H39A C39 H39B 109.5 . .
H39A C39 H39C 109.5 . .
H39B C39 H39C 109.5 . .
C26 C40 H40A 109.5 . .
C26 C40 H40B 109.5 . .
C26 C40 H40C 109.5 . .
H40A C40 H40B 109.5 . .
H40A C40 H40C 109.5 . .
H40B C40 H40C 109.5 . .

loop_
_geom_bond_atom_site_label_1
_geom_bond_atom_site_label_2
_geom_bond_distance
_geom_bond_site_symmetry_2
O1S H1S 0.8400 .
O1S C1S 1.490(5) .
O1W H1WA 0.8568 .
O1W H1WB 0.8733 .
O4 H4 0.88(4) .
O4 C4 1.395(4) .
O6 C6 1.363(4) .
O11 H11 0.8400 .
O11 C11 1.371(3) .
O13 H13 0.8400 .
O13 C13 1.382(4) .
O18 H18 0.8400 .
O18 C18 1.397(4) .
O20 H20 0.87(4) .
O20 C20 1.369(4) .
O25 H25 0.8400 .
O25 C25 1.378(4) .
O27 H27 0.99(6) .
O27 C27 1.386(4) .
N1A H1AA 0.9100 .
N1A H1AB 0.9100 .
N1A H1AC 0.9100 .
N1A C2A 1.502(4) .
C1 C2 1.373(4) .
C1 C6 1.407(4) .
C1 C28 1.535(4) .
C1A H1AD 0.9900 .
C1A H1AE 0.9900 .
C1A C2A 1.510(5) .
C1A C3A 1.527(5) 2_666
C1S H1SA 0.9800 .
C1S H1SB 0.9800 .
C1S H1SC 0.9800 .
C2 H2 0.9500 .
C2 C3 1.392(4) .
C2A H2A 1.0000 .
C2A C3A 1.509(5) .
C3 C4 1.395(4) .
C3 C7 1.532(4) .
C3A C1A 1.528(5) 2_666
C3A H3AA 0.9900 .
C3A H3AB 0.9900 .
C4 C5 1.380(5) .
C5 C6 1.407(4) .
C5 C37 1.522(4) .
C7 H7 1.0000 .
C7 C8 1.531(4) .
C7 C31 1.543(4) .
C8 C9 1.393(4) .
C8 C13 1.396(4) .
C9 H9 0.9500 .
C9 C10 1.393(4) .
C10 C11 1.399(4) .
C10 C14 1.517(4) .
C11 C12 1.403(4) .
C12 C13 1.393(4) .
C12 C38 1.505(4) .
C14 H14 1.0000 .
C14 C15 1.530(4) .
C14 C33 1.542(4) .
C15 C16 1.398(4) .
C15 C20 1.395(4) .
C16 H16 0.9500 .
C16 C17 1.383(4) .
C17 C18 1.398(4) .
C17 C21 1.532(4) .
C18 C19 1.396(4) .
C19 C20 1.404(4) .
C19 C39 1.503(4) .
C21 H21 1.0000 .
C21 C22 1.527(4) .
C21 C35 1.537(4) .
C22 C23 1.390(4) .
C22 C27 1.390(5) .
C23 H23 0.9500 .
C23 C24 1.402(4) .
C24 C25 1.386(5) .
C24 C28 1.514(4) .
C25 C26 1.404(5) .
C26 C27 1.386(5) .
C26 C40 1.501(5) .
C28 H28 1.0000 .
C28 C29 1.534(4) .
C29 H29A 0.9900 .
C29 H29B 0.9900 .
C29 C30 1.521(4) .
C30 H30A 0.9800 .
C30 H30B 0.9800 .
C30 H30C 0.9800 .
C31 H31A 0.9900 .
C31 H31B 0.9900 .
C31 C32 1.498(5) .
C32 H32A 0.9800 .
C32 H32B 0.9800 .
C32 H32C 0.9800 .
C33 H33A 0.9900 .
C33 H33B 0.9900 .
C33 C34 1.514(4) .
C34 H34A 0.9800 .
C34 H34B 0.9800 .
C34 H34C 0.9800 .
C35 H35A 0.9900 .
C35 H35B 0.9900 .
C35 C36 1.524(5) .
C36 H36A 0.9800 .
C36 H36B 0.9800 .
C36 H36C 0.9800 .
C37 H37A 0.9800 .
C37 H37B 0.9800 .
C37 H37C 0.9800 .
C38 H38A 0.9800 .
C38 H38B 0.9800 .
C38 H38C 0.9800 .
C39 H39A 0.9800 .
C39 H39B 0.9800 .
C39 H39C 0.9800 .
C40 H40A 0.9800 .
C40 H40B 0.9800 .
C40 H40C 0.9800 .

loop_
_geom_torsion_atom_site_label_1
_geom_torsion_atom_site_label_2
_geom_torsion_atom_site_label_3
_geom_torsion_atom_site_label_4
_geom_torsion
_geom_torsion_site_symmetry_1
_geom_torsion_site_symmetry_4
O4 C4 C5 C6 -180.0(3) . .
O4 C4 C5 C37 1.8(5) . .
O11 C11 C12 C13 -176.2(3) . .
O11 C11 C12 C38 4.7(5) . .
O18 C18 C19 C20 174.7(3) . .
O18 C18 C19 C39 -7.0(4) . .
O25 C25 C26 C27 -177.5(3) . .
O25 C25 C26 C40 1.6(5) . .
N1A C2A C3A C1A 178.9(3) . 2_666
C1 C2 C3 C4 0.4(4) . .
C1 C2 C3 C7 -178.1(3) . .
C1 C28 C29 C30 -59.4(4) . .
C1A C2A C3A C1A 57.7(4) . 2_666
C2 C1 C6 O6 -175.7(3) . .
C2 C1 C6 C5 3.8(4) . .
C2 C1 C28 C24 82.5(4) . .
C2 C1 C28 C29 -46.0(4) . .
C2 C3 C4 O4 -178.7(2) . .
C2 C3 C4 C5 0.2(4) . .
C2 C3 C7 C8 -84.0(3) . .
C2 C3 C7 C31 42.9(4) . .
C3 C4 C5 C6 1.2(5) . .
C3 C4 C5 C37 -177.1(3) . .
C3 C7 C8 C9 93.2(4) . .
C3 C7 C8 C13 -87.7(4) . .
C3 C7 C31 C32 175.4(3) . .
C3A C1A C2A N1A -177.9(3) 2_666 .
C3A C1A C2A C3A -57.3(4) 2_666 .
C4 C3 C7 C8 97.6(3) . .
C4 C3 C7 C31 -135.5(3) . .
C4 C5 C6 O6 176.3(3) . .
C4 C5 C6 C1 -3.2(4) . .
C6 C1 C2 C3 -2.4(5) . .
C6 C1 C28 C24 -98.1(3) . .
C6 C1 C28 C29 133.4(3) . .
C7 C3 C4 O4 -0.2(4) . .
C7 C3 C4 C5 178.7(3) . .
C7 C8 C9 C10 179.5(3) . .
C7 C8 C13 O13 -0.6(5) . .
C7 C8 C13 C12 180.0(3) . .
C8 C7 C31 C32 -58.4(4) . .
C8 C9 C10 C11 1.7(5) . .
C8 C9 C10 C14 -178.0(3) . .
C9 C8 C13 O13 178.5(3) . .
C9 C8 C13 C12 -1.0(5) . .
C9 C10 C11 O11 175.6(3) . .
C9 C10 C11 C12 -3.4(5) . .
C9 C10 C14 C15 -91.8(3) . .
C9 C10 C14 C33 36.4(4) . .
C10 C11 C12 C13 2.9(5) . .
C10 C11 C12 C38 -176.2(3) . .
C10 C14 C15 C16 83.2(4) . .
C10 C14 C15 C20 -95.4(3) . .
C10 C14 C33 C34 171.0(3) . .
C11 C10 C14 C15 88.5(3) . .
C11 C10 C14 C33 -143.4(3) . .
C11 C12 C13 O13 179.9(3) . .
C11 C12 C13 C8 -0.6(5) . .
C13 C8 C9 C10 0.4(5) . .
C14 C10 C11 O11 -4.6(5) . .
C14 C10 C11 C12 176.4(3) . .
C14 C15 C16 C17 179.8(3) . .
C14 C15 C20 O20 0.2(4) . .
C14 C15 C20 C19 177.1(3) . .
C15 C14 C33 C34 -62.7(4) . .
C15 C16 C17 C18 2.3(5) . .
C15 C16 C17 C21 -177.5(3) . .
C16 C15 C20 O20 -178.5(3) . .
C16 C15 C20 C19 -1.6(5) . .
C16 C17 C18 O18 -177.5(3) . .
C16 C17 C18 C19 -0.2(5) . .
C16 C17 C21 C22 -85.1(4) . .
C16 C17 C21 C35 42.9(4) . .
C17 C18 C19 C20 -2.7(5) . .
C17 C18 C19 C39 175.5(3) . .
C17 C21 C22 C23 92.8(3) . .
C17 C21 C22 C27 -88.0(3) . .
C17 C21 C35 C36 59.7(4) . .
C18 C17 C21 C22 95.1(4) . .
C18 C17 C21 C35 -136.9(3) . .
C18 C19 C20 O20 -179.6(3) . .
C18 C19 C20 C15 3.5(5) . .
C20 C15 C16 C17 -1.5(5) . .
C21 C17 C18 O18 2.4(5) . .
C21 C17 C18 C19 179.7(3) . .
C21 C22 C23 C24 -179.4(3) . .
C21 C22 C27 O27 0.5(4) . .
C21 C22 C27 C26 -179.6(3) . .
C22 C21 C35 C36 -173.8(3) . .
C22 C23 C24 C25 0.2(4) . .
C22 C23 C24 C28 179.8(3) . .
C23 C22 C27 O27 179.7(2) . .
C23 C22 C27 C26 -0.4(4) . .
C23 C24 C25 O25 178.5(3) . .
C23 C24 C25 C26 -2.9(5) . .
C23 C24 C28 C1 -93.0(3) . .
C23 C24 C28 C29 34.9(4) . .
C24 C25 C26 C27 3.9(5) . .
C24 C25 C26 C40 -177.0(3) . .
C24 C28 C29 C30 173.5(3) . .
C25 C24 C28 C1 86.6(4) . .
C25 C24 C28 C29 -145.5(3) . .
C25 C26 C27 O27 177.7(3) . .
C25 C26 C27 C22 -2.2(5) . .
C27 C22 C23 C24 1.4(4) . .
C28 C1 C2 C3 177.0(3) . .
C28 C1 C6 O6 4.8(4) . .
C28 C1 C6 C5 -175.7(3) . .
C28 C24 C25 O25 -1.1(4) . .
C28 C24 C25 C26 177.4(3) . .
C31 C7 C8 C9 -32.8(4) . .
C31 C7 C8 C13 146.3(3) . .
C33 C14 C15 C16 -44.1(4) . .
C33 C14 C15 C20 137.3(3) . .
C35 C21 C22 C23 -34.5(4) . .
C35 C21 C22 C27 144.6(3) . .
C37 C5 C6 O6 -5.5(4) . .
C37 C5 C6 C1 175.0(3) . .
C38 C12 C13 O13 -1.0(5) . .
C38 C12 C13 C8 178.5(3) . .
C39 C19 C20 O20 2.2(5) . .
C39 C19 C20 C15 -174.7(3) . .
C40 C26 C27 O27 -1.4(5) . .
C40 C26 C27 C22 178.7(3) . .
